data_2209334
loop_
_publ_author_name
'Khawar Rauf, M.'
'Badshah, Amin'
'Bolte, Michael'

_publ_section_title
;
 1-(3-Chlorobenzoyl)-3-(2,4,6-trichlorophenyl)thiourea
;
_journal_coeditor_code TK2039
_journal_issue 6
_journal_name_full 'Acta Crystallographica Section E'
_journal_page_first o2444
_journal_page_last o2445
_journal_paper_doi 10.1107/S1600536806018484
_journal_volume 62
_journal_year 2006
_chemical_formula_iupac 'C14 H8 Cl4 N2 O S'
_chemical_formula_moiety 'C14 H8 Cl4 N2 O S'
_chemical_formula_sum 'C14 H8 Cl4 N2 O S'
_chemical_formula_weight 394.08
_chemical_melting_point 453
_chemical_name_common 1-(3-Chlorobenzoyl)-3-(2,4,6-trichlorophenyl)thiourea
_chemical_name_systematic
;
1-(3-Chlorobenzoyl)-3-(2,4,6-trichlorophenyl)thiourea
;
_space_group_IT_number 14
_symmetry_cell_setting monoclinic
_symmetry_space_group_name_Hall '-P 2yn'
_symmetry_space_group_name_H-M 'P 1 21/n 1'
_atom_sites_solution_hydrogens geom
_atom_sites_solution_primary direct
_atom_sites_solution_secondary difmap
_audit_creation_method SHELXL97
_cell_angle_alpha 90
_cell_angle_beta 107.379(8)
_cell_angle_gamma 90
_cell_formula_units_Z 4
_cell_length_a 12.4021(12)
_cell_length_b 9.2723(9)
_cell_length_c 14.5212(15)
_cell_measurement_reflns_used 8713
_cell_measurement_temperature 173(2)
_cell_measurement_theta_max 25.8
_cell_measurement_theta_min 3.7
_cell_volume 1593.6(3)
_computing_cell_refinement X-AREA
_computing_data_collection 'X-AREA (Stoe & Cie, 2001)'
_computing_data_reduction X-AREA
_computing_molecular_graphics 'XP in SHELXTL-Plus (Sheldrick, 1991)'
_computing_publication_material SHELXL97
_computing_structure_refinement 'SHELXL97 (Sheldrick, 1997)'
_computing_structure_solution 'SHELXS97 (Sheldrick, 1990)'
_diffrn_ambient_temperature 173(2)
_diffrn_measured_fraction_theta_full 0.996
_diffrn_measured_fraction_theta_max 0.986
_diffrn_measurement_device_type 'Stoe IPDS-II two-circle'
_diffrn_measurement_method \w
_diffrn_radiation_monochromator graphite
_diffrn_radiation_source 'fine-focus sealed tube'
_diffrn_radiation_type MoK\a
_diffrn_radiation_wavelength 0.71073
_diffrn_reflns_av_R_equivalents 0.046
_diffrn_reflns_av_sigmaI/netI 0.035
_diffrn_reflns_limit_h_max 15
_diffrn_reflns_limit_h_min -15
_diffrn_reflns_limit_k_max 11
_diffrn_reflns_limit_k_min -10
_diffrn_reflns_limit_l_max 17
_diffrn_reflns_limit_l_min -17
_diffrn_reflns_number 8381
_diffrn_reflns_theta_full 25.0
_diffrn_reflns_theta_max 25.6
_diffrn_reflns_theta_min 3.7
_diffrn_standards_decay_% 0
_diffrn_standards_interval_time 0
_diffrn_standards_number 0
_exptl_absorpt_coefficient_mu 0.874
_exptl_absorpt_correction_T_max 0.705
_exptl_absorpt_correction_T_min 0.679
_exptl_absorpt_correction_type multi-scan
_exptl_absorpt_process_details '(MULABS; Spek, 2003; Blessing, 1995)'
_exptl_crystal_colour colourless
_exptl_crystal_density_diffrn 1.643
_exptl_crystal_density_method 'not measured'
_exptl_crystal_description block
_exptl_crystal_F_000 792
_exptl_crystal_size_max 0.48
_exptl_crystal_size_mid 0.46
_exptl_crystal_size_min 0.43
_refine_diff_density_max 0.29
_refine_diff_density_min -0.28
_refine_ls_extinction_coef 0.0115(11)
_refine_ls_extinction_expression Fc^*^=kFc[1+0.001xFc^2^\l^3^/sin(2\q)]^-1/4^
_refine_ls_extinction_method 'SHELXL97 (Sheldrick, 1997)'
_refine_ls_goodness_of_fit_ref 1.03
_refine_ls_hydrogen_treatment mixed
_refine_ls_matrix_type full
_refine_ls_number_parameters 208
_refine_ls_number_reflns 2968
_refine_ls_number_restraints 0
_refine_ls_restrained_S_all 1.03
_refine_ls_R_factor_all 0.041
_refine_ls_R_factor_gt 0.034
_refine_ls_shift/su_max 0.001
_refine_ls_shift/su_mean 0.000
_refine_ls_structure_factor_coef Fsqd
_refine_ls_weighting_details 'calc w = 1/[\s^2^(Fo^2^)+(0.0446P)^2^+0.8237P] where P=(Fo^2^+2Fc^2^)/3'
_refine_ls_weighting_scheme calc
_refine_ls_wR_factor_gt 0.084
_refine_ls_wR_factor_ref 0.087
_reflns_number_gt 2559
_reflns_number_total 2968
_reflns_threshold_expression I>2\s(I)
_cod_data_source_file tk2039.cif
_cod_data_source_block I
_cod_depositor_comments
;
The following automatic conversions were performed:
'_symmetry_cell_setting' value 'Monoclinic' changed to 'monoclinic'
according to '/home/saulius/struct/CIF-dictionaries/cif_core.dic'
dictionary named 'cif_core.dic' version 2.4.1 from 2010-06-29.

Automatic conversion script
Id: cif_fix_enum 1527 2010-12-29 10:47:43Z saulius 

The following automatic conversions were performed:

'_symmetry_cell_setting' value 'Monoclinic' changed to 'monoclinic'
according to /home/saulius/struct/CIF-dictionaries/cif_core.dic
dictionary named 'cif_core.dic' version 2.4.1 from 2010-06-29.

Automatic conversion script
Id: cif_fix_values 1715 2011-07-08 13:25:40Z adriana 
;
_cod_original_sg_symbol_H-M 'P 21/n'
_cod_database_code 2209334
_cod_database_fobs_code 2209334

loop_
_symmetry_equiv_pos_as_xyz
'x, y, z'
'-x+1/2, y+1/2, -z+1/2'
'-x, -y, -z'
'x-1/2, -y-1/2, z-1/2'

loop_
_atom_site_type_symbol
_atom_site_label
_atom_site_fract_x
_atom_site_fract_y
_atom_site_fract_z
_atom_site_U_iso_or_equiv
_atom_site_adp_type
_atom_site_calc_flag
_atom_site_refinement_flags
_atom_site_occupancy
S S1 0.48867(5) 0.64621(6) 0.40023(4) 0.03379(17) Uani d . 1
Cl Cl1 1.18270(5) 0.26041(7) 0.64907(4) 0.03621(17) Uani d . 1
Cl Cl2 0.37807(5) 0.24399(6) 0.34161(4) 0.03320(17) Uani d . 1
Cl Cl3 0.14322(5) 0.44999(8) -0.00847(4) 0.0461(2) Uani d . 1
Cl Cl4 0.57653(5) 0.61114(7) 0.15187(4) 0.03405(17) Uani d . 1
C C1 0.77367(16) 0.4217(2) 0.47435(14) 0.0226(4) Uani d . 1
O O1 0.77429(13) 0.33533(19) 0.41054(11) 0.0362(4) Uani d . 1
N N1 0.68195(15) 0.5075(2) 0.46898(13) 0.0244(4) Uani d . 1
H H1 0.689(2) 0.563(3) 0.5138(19) 0.035(7) Uiso d . 1
C C2 0.58116(17) 0.5201(2) 0.39339(14) 0.0222(4) Uani d . 1
N N2 0.56746(15) 0.4273(2) 0.31999(12) 0.0233(4) Uani d . 1
H H2 0.619(2) 0.373(3) 0.3203(19) 0.037(7) Uiso d . 1
C C11 0.87497(16) 0.4407(2) 0.56192(14) 0.0228(4) Uani d . 1
C C12 0.96868(17) 0.3548(2) 0.56585(14) 0.0236(4) Uani d . 1
H H12 0.9664 0.2882 0.5156 0.028 Uiso calc R 1
C C13 1.06520(18) 0.3680(2) 0.64409(15) 0.0251(5) Uani d . 1
C C14 1.0717(2) 0.4645(3) 0.71836(16) 0.0351(5) Uani d . 1
H H14 1.1386 0.4724 0.7712 0.042 Uiso calc R 1
C C15 0.9785(2) 0.5491(3) 0.71368(18) 0.0434(6) Uani d . 1
H H15 0.9815 0.6155 0.7642 0.052 Uiso calc R 1
C C16 0.8804(2) 0.5389(3) 0.63639(17) 0.0361(6) Uani d . 1
H H16 0.8173 0.5984 0.6341 0.043 Uiso calc R 1
C C21 0.46731(16) 0.4289(2) 0.23987(14) 0.0223(4) Uani d . 1
C C22 0.37230(18) 0.3495(2) 0.24139(15) 0.0241(4) Uani d . 1
C C23 0.27237(18) 0.3534(2) 0.16524(16) 0.0283(5) Uani d . 1
H H23 0.2083 0.2990 0.1675 0.034 Uiso calc R 1
C C24 0.26891(18) 0.4390(2) 0.08579(16) 0.0284(5) Uani d . 1
C C25 0.36174(18) 0.5174(3) 0.08013(15) 0.0291(5) Uani d . 1
H H25 0.3583 0.5741 0.0248 0.035 Uiso calc R 1
C C26 0.46031(17) 0.5110(2) 0.15761(15) 0.0240(4) Uani d . 1

loop_
_atom_site_aniso_label
_atom_site_aniso_U_11
_atom_site_aniso_U_22
_atom_site_aniso_U_33
_atom_site_aniso_U_12
_atom_site_aniso_U_13
_atom_site_aniso_U_23
S1 0.0379(3) 0.0346(3) 0.0250(3) 0.0178(3) 0.0035(2) -0.0007(2)
Cl1 0.0231(3) 0.0428(4) 0.0354(3) 0.0034(2) -0.0024(2) 0.0009(2)
Cl2 0.0365(3) 0.0350(3) 0.0300(3) -0.0010(2) 0.0128(2) 0.0066(2)
Cl3 0.0272(3) 0.0676(5) 0.0324(3) 0.0019(3) -0.0079(2) -0.0013(3)
Cl4 0.0286(3) 0.0390(3) 0.0329(3) -0.0083(2) 0.0068(2) 0.0064(2)
C1 0.0201(10) 0.0261(11) 0.0206(10) 0.0000(8) 0.0044(8) 0.0012(8)
O1 0.0263(8) 0.0460(10) 0.0292(8) 0.0108(7) -0.0025(6) -0.0158(8)
N1 0.0255(9) 0.0267(10) 0.0180(9) 0.0048(8) 0.0023(7) -0.0030(7)
C2 0.0252(11) 0.0226(10) 0.0188(10) 0.0009(8) 0.0064(8) 0.0035(8)
N2 0.0198(9) 0.0264(10) 0.0219(9) 0.0046(8) 0.0035(7) -0.0030(7)
C11 0.0216(10) 0.0250(11) 0.0207(10) -0.0025(8) 0.0045(8) 0.0013(8)
C12 0.0236(10) 0.0264(11) 0.0190(10) -0.0041(9) 0.0035(8) -0.0016(8)
C13 0.0231(10) 0.0262(11) 0.0238(10) -0.0028(9) 0.0038(8) 0.0038(9)
C14 0.0303(12) 0.0428(14) 0.0249(11) -0.0080(11) -0.0029(9) -0.0032(10)
C15 0.0408(14) 0.0513(17) 0.0320(13) -0.0005(13) 0.0016(11) -0.0182(12)
C16 0.0304(12) 0.0424(14) 0.0318(12) 0.0030(11) 0.0036(10) -0.0130(11)
C21 0.0208(10) 0.0230(10) 0.0211(10) 0.0030(8) 0.0034(8) -0.0018(8)
C22 0.0251(10) 0.0254(11) 0.0223(10) 0.0026(9) 0.0081(8) -0.0017(8)
C23 0.0222(10) 0.0334(12) 0.0289(11) -0.0041(9) 0.0068(9) -0.0057(9)
C24 0.0215(10) 0.0347(12) 0.0246(11) 0.0035(9) 0.0000(8) -0.0061(9)
C25 0.0298(11) 0.0332(12) 0.0213(10) 0.0035(10) 0.0032(9) 0.0027(9)
C26 0.0223(10) 0.0262(11) 0.0227(10) -0.0011(9) 0.0057(8) 0.0003(8)

loop_
_atom_type_symbol
_atom_type_description
_atom_type_scat_dispersion_real
_atom_type_scat_dispersion_imag
_atom_type_scat_source
C C 0.0033 0.0016 'International Tables Vol C Tables 4.2.6.8 and 6.1.1.4'
H H 0.0000 0.0000 'International Tables Vol C Tables 4.2.6.8 and 6.1.1.4'
Cl Cl 0.1484 0.1585 'International Tables Vol C Tables 4.2.6.8 and 6.1.1.4'
N N 0.0061 0.0033 'International Tables Vol C Tables 4.2.6.8 and 6.1.1.4'
O O 0.0106 0.0060 'International Tables Vol C Tables 4.2.6.8 and 6.1.1.4'
S S 0.1246 0.1234 'International Tables Vol C Tables 4.2.6.8 and 6.1.1.4'

loop_
_geom_angle_atom_site_label_1
_geom_angle_atom_site_label_2
_geom_angle_atom_site_label_3
_geom_angle
O1 C1 N1 121.89(19)
O1 C1 C11 121.48(18)
N1 C1 C11 116.62(18)
C1 N1 C2 128.60(18)
C1 N1 H1 115.5(18)
C2 N1 H1 115.7(18)
N2 C2 N1 116.18(18)
N2 C2 S1 124.98(16)
N1 C2 S1 118.84(15)
C2 N2 C21 121.00(17)
C2 N2 H2 118.9(19)
C21 N2 H2 120.1(19)
C12 C11 C16 119.48(19)
C12 C11 C1 116.19(18)
C16 C11 C1 124.32(19)
C13 C12 C11 119.15(19)
C13 C12 H12 120.4
C11 C12 H12 120.4
C14 C13 C12 122.0(2)
C14 C13 Cl1 118.82(17)
C12 C13 Cl1 119.19(17)
C15 C14 C13 118.4(2)
C15 C14 H14 120.8
C13 C14 H14 120.8
C14 C15 C16 121.2(2)
C14 C15 H15 119.4
C16 C15 H15 119.4
C15 C16 C11 119.8(2)
C15 C16 H16 120.1
C11 C16 H16 120.1
C22 C21 C26 117.63(18)
C22 C21 N2 121.05(18)
C26 C21 N2 121.31(18)
C23 C22 C21 121.95(19)
C23 C22 Cl2 118.92(16)
C21 C22 Cl2 119.13(16)
C24 C23 C22 118.2(2)
C24 C23 H23 120.9
C22 C23 H23 120.9
C25 C24 C23 121.9(2)
C25 C24 Cl3 119.15(17)
C23 C24 Cl3 118.91(17)
C24 C25 C26 118.3(2)
C24 C25 H25 120.9
C26 C25 H25 120.9
C25 C26 C21 121.95(19)
C25 C26 Cl4 118.59(16)
C21 C26 Cl4 119.45(16)

loop_
_geom_bond_atom_site_label_1
_geom_bond_atom_site_label_2
_geom_bond_distance
_geom_bond_publ_flag
S1 C2 1.662(2) y
Cl1 C13 1.750(2) y
Cl2 C22 1.737(2) y
Cl3 C24 1.743(2) y
Cl4 C26 1.738(2) y
C1 O1 1.226(3) y
C1 N1 1.372(3) y
C1 C11 1.507(3) ?
N1 C2 1.400(3) ?
N1 H1 0.82(3) ?
C2 N2 1.340(3) y
N2 C21 1.426(3) y
N2 H2 0.82(3) ?
C11 C12 1.396(3) ?
C11 C16 1.400(3) ?
C12 C13 1.388(3) ?
C12 H12 0.9500 ?
C13 C14 1.385(3) ?
C14 C15 1.382(3) ?
C14 H14 0.9500 ?
C15 C16 1.390(3) ?
C15 H15 0.9500 ?
C16 H16 0.9500 ?
C21 C22 1.395(3) ?
C21 C26 1.397(3) ?
C22 C23 1.393(3) ?
C23 C24 1.391(3) ?
C23 H23 0.9500 ?
C24 C25 1.385(3) ?
C25 C26 1.394(3) ?
C25 H25 0.9500 ?

loop_
_geom_hbond_atom_site_label_D
_geom_hbond_atom_site_label_H
_geom_hbond_atom_site_label_A
_geom_hbond_site_symmetry_A
_geom_hbond_distance_DH
_geom_hbond_distance_HA
_geom_hbond_distance_DA
_geom_hbond_angle_DHA
N2 H2 O1 . 0.82(3) 2.01(3) 2.650(2) 135(3)
C23 H23 S1 2_545 0.95 2.74 3.638(2) 158

loop_
_geom_torsion_atom_site_label_1
_geom_torsion_atom_site_label_2
_geom_torsion_atom_site_label_3
_geom_torsion_atom_site_label_4
_geom_torsion
O1 C1 N1 C2 -4.1(3)
C11 C1 N1 C2 174.76(19)
C1 N1 C2 N2 6.6(3)
C1 N1 C2 S1 -173.27(17)
N1 C2 N2 C21 179.02(17)
S1 C2 N2 C21 -1.1(3)
O1 C1 C11 C12 0.0(3)
N1 C1 C11 C12 -178.83(18)
O1 C1 C11 C16 178.9(2)
N1 C1 C11 C16 0.0(3)
C16 C11 C12 C13 0.4(3)
C1 C11 C12 C13 179.38(18)
C11 C12 C13 C14 -0.4(3)
C11 C12 C13 Cl1 -179.97(15)
C12 C13 C14 C15 0.3(3)
Cl1 C13 C14 C15 179.92(19)
C13 C14 C15 C16 -0.3(4)
C14 C15 C16 C11 0.4(4)
C12 C11 C16 C15 -0.5(4)
C1 C11 C16 C15 -179.3(2)
C2 N2 C21 C22 -87.5(2)
C2 N2 C21 C26 91.8(2)
C26 C21 C22 C23 -1.5(3)
N2 C21 C22 C23 177.79(19)
C26 C21 C22 Cl2 179.10(15)
N2 C21 C22 Cl2 -1.6(3)
C21 C22 C23 C24 0.3(3)
Cl2 C22 C23 C24 179.63(16)
C22 C23 C24 C25 1.1(3)
C22 C23 C24 Cl3 -177.90(16)
C23 C24 C25 C26 -1.1(3)
Cl3 C24 C25 C26 177.91(16)
C24 C25 C26 C21 -0.3(3)
C24 C25 C26 Cl4 -179.04(17)
C22 C21 C26 C25 1.5(3)
N2 C21 C26 C25 -177.77(19)
C22 C21 C26 Cl4 -179.71(15)
N2 C21 C26 Cl4 1.0(3)

loop_
_cod_related_entry_id
_cod_related_entry_database
_cod_related_entry_code
1 ChemSpider 21128088
